data_4308634
loop_
_publ_author_name
'Alexander D. Ryabov'
'Ronan Le Lagadec'
'Hebert Estevez'
'Ruben A. Toscano'
'Simon Hernandez'
'Larissa Alexandrova'
'Viktoria S. Kurova'
'Andreas Fischer'
'Claude Sirlin'
'Michel Pfeffer'

_publ_contact_author_address
;
Department of Chemistry
Moscow State University
119899 Moscow
Russia
;
_publ_contact_author_email ryabov@andrew.cmu.edu
_publ_contact_author_fax '+(1) 412 268-1061'
_publ_contact_author_name 'Alexander D. Ryabov'
_publ_section_title
;
Synthesis, Characterization, and Electrochemistry of Biorelevant
Photosensitive Low-Potential Orthometalated Ruthenium Complexes
;
_journal_name_full 'Inorganic Chemistry'
_journal_page_first 1626
_journal_page_last 1634
_journal_paper_doi 10.1021/ic048270w
_journal_volume 44
_journal_year 2005
_chemical_formula_sum 'C22 H27 F6 N5 O0.5 P Ru'
_chemical_formula_weight 615.53
_chemical_name_systematic
; 
 ? 
;
_space_group_IT_number 2
_symmetry_cell_setting triclinic
_symmetry_space_group_name_Hall '-P 1'
_symmetry_space_group_name_H-M 'P -1'
_atom_sites_solution_hydrogens geom
_atom_sites_solution_primary direct
_atom_sites_solution_secondary difmap
_audit_creation_method SHELXL-97
_cell_angle_alpha 97.1170(10)
_cell_angle_beta 95.4670(10)
_cell_angle_gamma 98.5230(10)
_cell_formula_units_Z 2
_cell_length_a 8.5645(5)
_cell_length_b 8.7292(5)
_cell_length_c 18.5882(11)
_cell_measurement_reflns_used 7435
_cell_measurement_temperature 291(2)
_cell_measurement_theta_max 32.69
_cell_measurement_theta_min 2.22
_cell_volume 1354.57(14)
_computing_cell_refinement 'SMART V 5.625'
_computing_data_collection 'SMART V 5.625'
_computing_data_reduction 'SAINT V 6.23C'
_computing_molecular_graphics 'SHELXTL V 6.10'
_computing_publication_material 'SHELXTL V 6.10'
_computing_structure_refinement 'SHELXL-97 (Sheldrick, 1997)'
_computing_structure_solution 'SHELXS-97 (Sheldrick, 1997)'
_diffrn_ambient_temperature 291(2)
_diffrn_measured_fraction_theta_full 1.000
_diffrn_measured_fraction_theta_max 1.000
_diffrn_measurement_device_type 'CCD area detector'
_diffrn_measurement_method 'phi and omega scans'
_diffrn_radiation_monochromator graphite
_diffrn_radiation_source 'fine-focus sealed tube'
_diffrn_radiation_type MoK\a
_diffrn_radiation_wavelength 0.71073
_diffrn_reflns_av_R_equivalents 0.0388
_diffrn_reflns_av_sigmaI/netI 0.0472
_diffrn_reflns_limit_h_max 10
_diffrn_reflns_limit_h_min -10
_diffrn_reflns_limit_k_max 10
_diffrn_reflns_limit_k_min -10
_diffrn_reflns_limit_l_max 22
_diffrn_reflns_limit_l_min -22
_diffrn_reflns_number 11218
_diffrn_reflns_theta_full 25.00
_diffrn_reflns_theta_max 25.00
_diffrn_reflns_theta_min 2.22
_exptl_absorpt_coefficient_mu 0.700
_exptl_absorpt_correction_type none
_exptl_crystal_colour Orange
_exptl_crystal_density_diffrn 1.509
_exptl_crystal_density_meas ?
_exptl_crystal_density_method 'not measured'
_exptl_crystal_description Prism
_exptl_crystal_F_000 622
_exptl_crystal_size_max 0.39
_exptl_crystal_size_mid 0.19
_exptl_crystal_size_min 0.07
_refine_diff_density_max 1.061
_refine_diff_density_min -0.488
_refine_diff_density_rms 0.109
_refine_ls_extinction_method none
_refine_ls_goodness_of_fit_ref 1.027
_refine_ls_hydrogen_treatment noref
_refine_ls_matrix_type full
_refine_ls_number_parameters 318
_refine_ls_number_reflns 4785
_refine_ls_number_restraints 4
_refine_ls_restrained_S_all 1.031
_refine_ls_R_factor_all 0.0599
_refine_ls_R_factor_gt 0.0534
_refine_ls_shift/su_max 0.651
_refine_ls_shift/su_mean 0.031
_refine_ls_structure_factor_coef Fsqd
_refine_ls_weighting_details 'calc w=1/[\s^2^(Fo^2^)+(0.1082P)^2^] where P=(Fo^2^+2Fc^2^)/3'
_refine_ls_weighting_scheme calc
_refine_ls_wR_factor_gt 0.1466
_refine_ls_wR_factor_ref 0.1527
_reflns_number_gt 4129
_reflns_number_total 4785
_reflns_threshold_expression >2sigma(I)
_cod_data_source_file ic048270wsi20041209_051733_2.cif
_cod_data_source_block 1b
_cod_depositor_comments
;
The following automatic conversions were performed:
'_symmetry_cell_setting' value 'Triclinic' changed to 'triclinic'
according to '/home/saulius/struct/CIF-dictionaries/cif_core.dic'
dictionary named 'cif_core.dic' version 2.4.1 from 2010-06-29.

Automatic conversion script
Id: cif_fix_enum 1527 2010-12-29 10:47:43Z saulius 

The following automatic conversions were performed:

'_exptl_crystal_density_meas' value 'No' was changed to '?' - the
value is perceived as not measured.

Automatic conversion script
Id: cif_fix_values 3008 2015-01-20 13:52:24Z robertas 
;
_cod_original_formula_sum 'C22 H27 F6 N5 O0.50 P Ru'
_cod_database_code 4308634
_solved_by SimonHO

loop_
_symmetry_equiv_pos_as_xyz
'x, y, z'
'-x, -y, -z'

loop_
_atom_site_label
_atom_site_type_symbol
_atom_site_fract_x
_atom_site_fract_y
_atom_site_fract_z
_atom_site_U_iso_or_equiv
_atom_site_adp_type
_atom_site_occupancy
_atom_site_symmetry_multiplicity
_atom_site_calc_flag
_atom_site_refinement_flags
_atom_site_disorder_assembly
_atom_site_disorder_group
Ru1 Ru 0.97640(4) 0.62595(4) 0.733858(19) 0.04028(17) Uani 1 1 d . . .
P1 P 0.32995(19) 0.21523(18) 0.57431(9) 0.0657(4) Uani 1 1 d . . .
F1 F 0.1587(6) 0.1472(9) 0.5883(4) 0.176(3) Uani 1 1 d . B .
F2 F 0.4999(6) 0.2825(9) 0.5644(4) 0.178(3) Uani 1 1 d . B .
F3 F 0.3763(8) 0.0909(8) 0.6204(4) 0.192(3) Uani 1 1 d . B .
F4 F 0.2801(8) 0.3403(9) 0.5299(4) 0.182(3) Uani 1 1 d . B .
N1 N 1.0380(4) 0.8606(4) 0.7736(2) 0.0444(9) Uani 1 1 d . . .
N2 N 0.7634(5) 0.6691(5) 0.6919(2) 0.0482(9) Uani 1 1 d . . .
N3 N 0.8971(5) 0.3945(5) 0.6998(2) 0.0482(9) Uani 1 1 d . . .
N4 N 1.0574(5) 0.6515(5) 0.6287(2) 0.0518(10) Uani 1 1 d . . .
N5 N 1.1893(5) 0.5793(4) 0.7718(2) 0.0446(9) Uani 1 1 d . . .
C2 C 0.9817(6) 0.9051(5) 0.8371(3) 0.0490(11) Uani 1 1 d . . .
C3 C 1.0012(7) 1.0655(6) 0.8651(3) 0.0634(14) Uani 1 1 d . . .
H3 H 0.9595 1.0981 0.9077 0.076 Uiso 1 1 calc R . .
C4 C 1.0833(7) 1.1732(6) 0.8281(3) 0.0657(15) Uani 1 1 d . . .
H4 H 1.0972 1.2793 0.8460 0.079 Uiso 1 1 calc R . .
C5 C 1.1421(7) 1.1266(6) 0.7675(3) 0.0630(14) Uani 1 1 d . . .
H5 H 1.1998 1.1993 0.7435 0.076 Uiso 1 1 calc R . .
C6 C 1.1175(6) 0.9692(5) 0.7398(3) 0.0529(12) Uani 1 1 d . . .
H6 H 1.1573 0.9379 0.6965 0.064 Uiso 1 1 calc R . .
C7 C 0.9024(5) 0.6269(5) 0.8341(2) 0.0440(10) Uani 1 1 d . . .
C8 C 0.9088(6) 0.7769(6) 0.8724(3) 0.0500(11) Uani 1 1 d . . .
C9 C 0.8571(7) 0.7974(7) 0.9399(3) 0.0669(15) Uani 1 1 d . . .
H9 H 0.8607 0.8980 0.9639 0.080 Uiso 1 1 calc R . .
C10 C 0.7999(8) 0.6704(8) 0.9725(3) 0.0721(16) Uani 1 1 d . . .
H10 H 0.7626 0.6864 1.0178 0.086 Uiso 1 1 calc R . .
C11 C 0.7970(6) 0.5197(7) 0.9389(3) 0.0573(13) Uani 1 1 d . . .
C12 C 0.8466(6) 0.4987(6) 0.8696(3) 0.0507(11) Uani 1 1 d . . .
H12 H 0.8429 0.3976 0.8461 0.061 Uiso 1 1 calc R . .
C13 C 0.7443(9) 0.3819(9) 0.9766(4) 0.089(2) Uani 1 1 d . . .
H13A H 0.8056 0.3932 1.0235 0.106 Uiso 1 1 calc R . .
H13B H 0.7599 0.2876 0.9476 0.106 Uiso 1 1 calc R . .
H13C H 0.6338 0.3767 0.9828 0.106 Uiso 1 1 calc R . .
C14 C 0.6470(6) 0.6881(6) 0.6638(3) 0.0535(12) Uani 1 1 d . . .
C15 C 0.4956(6) 0.7106(8) 0.6270(4) 0.0722(17) Uani 1 1 d . . .
H15A H 0.4484 0.6166 0.5952 0.087 Uiso 1 1 calc R . .
H15B H 0.5131 0.7954 0.5989 0.087 Uiso 1 1 calc R . .
H15C H 0.4257 0.7346 0.6627 0.087 Uiso 1 1 calc R . .
C16 C 0.8474(6) 0.2678(6) 0.6803(3) 0.0534(12) Uani 1 1 d . . .
C17 C 0.7822(8) 0.1047(6) 0.6560(4) 0.0784(18) Uani 1 1 d . . .
H17A H 0.7782 0.0491 0.6974 0.094 Uiso 1 1 calc R . .
H17B H 0.8484 0.0602 0.6230 0.094 Uiso 1 1 calc R . .
H17C H 0.6769 0.0969 0.6315 0.094 Uiso 1 1 calc R . .
C18 C 1.0933(6) 0.6715(6) 0.5731(3) 0.0523(12) Uani 1 1 d . . .
C19 C 1.1416(8) 0.7019(8) 0.5028(3) 0.0758(17) Uani 1 1 d . . .
H19A H 1.2103 0.8011 0.5085 0.091 Uiso 1 1 calc R . .
H19B H 1.0493 0.7037 0.4695 0.091 Uiso 1 1 calc R . .
H19C H 1.1973 0.6209 0.4839 0.091 Uiso 1 1 calc R . .
C20 C 1.3075(6) 0.5501(6) 0.7909(3) 0.0565(12) Uani 1 1 d . . .
C21 C 1.4615(7) 0.5084(9) 0.8143(4) 0.090(2) Uani 1 1 d . . .
H21A H 1.4475 0.4318 0.8471 0.108 Uiso 1 1 calc R . .
H21B H 1.5313 0.6000 0.8388 0.108 Uiso 1 1 calc R . .
H21C H 1.5067 0.4658 0.7725 0.108 Uiso 1 1 calc R . .
O1 O 0.5000 1.0000 1.0000 0.232(6) Uiso 1 2 d SD . .
C22 C 0.412(2) 0.957(2) 0.9260(6) 0.122(4) Uiso 0.50 1 d PD A 1
H22C H 0.3697 0.8463 0.9208 0.146 Uiso 0.50 1 d PR A 1
H22D H 0.3200 1.0100 0.9238 0.146 Uiso 0.50 1 d PR A 1
C23 C 0.471(7) 0.962(7) 0.8521(17) 0.284(15) Uiso 0.50 1 d PD A 1
H23A H 0.4838 1.0678 0.8414 0.340 Uiso 0.50 1 calc PR A 1
H23B H 0.3946 0.8967 0.8155 0.340 Uiso 0.50 1 calc PR A 1
H23C H 0.5707 0.9251 0.8524 0.340 Uiso 0.50 1 calc PR A 1
F5A F 0.3791(16) 0.0902(14) 0.5176(7) 0.146(4) Uiso 0.50 1 d P B 1
F6A F 0.3867(13) 0.3165(12) 0.6532(6) 0.119(3) Uiso 0.50 1 d P B 1
C22A C 0.539(2) 1.008(2) 0.9288(6) 0.122(4) Uiso 0.50 1 d PD A 2
H22A H 0.6356 0.9620 0.9315 0.146 Uiso 0.50 1 d PR A 2
H22B H 0.5768 1.1200 0.9339 0.146 Uiso 0.50 1 d PR A 2
C23A C 0.532(7) 1.010(7) 0.8449(9) 0.284(15) Uiso 0.50 1 d PD A 2
H23D H 0.4866 0.9073 0.8200 0.340 Uiso 0.50 1 calc PR A 2
H23E H 0.6372 1.0378 0.8321 0.340 Uiso 0.50 1 calc PR A 2
H23F H 0.4670 1.0842 0.8309 0.340 Uiso 0.50 1 calc PR A 2
F5B F 0.2632(13) 0.1301(12) 0.4966(6) 0.120(3) Uiso 0.50 1 d P B 2
F6B F 0.2756(15) 0.3397(14) 0.6308(7) 0.140(4) Uiso 0.50 1 d P B 2

loop_
_atom_site_aniso_label
_atom_site_aniso_U_11
_atom_site_aniso_U_22
_atom_site_aniso_U_33
_atom_site_aniso_U_23
_atom_site_aniso_U_13
_atom_site_aniso_U_12
Ru1 0.0376(2) 0.0412(2) 0.0415(2) 0.00437(15) 0.00112(15) 0.00792(16)
P1 0.0631(9) 0.0657(9) 0.0694(10) 0.0066(7) 0.0133(8) 0.0127(7)
F1 0.077(3) 0.264(8) 0.190(6) 0.104(6) 0.010(4) -0.017(4)
F2 0.075(3) 0.245(7) 0.224(7) 0.111(6) 0.020(4) -0.009(4)
F3 0.155(5) 0.216(7) 0.268(8) 0.172(7) 0.080(5) 0.088(5)
F4 0.154(5) 0.218(7) 0.217(7) 0.141(6) 0.027(5) 0.072(5)
N1 0.045(2) 0.044(2) 0.043(2) 0.0029(17) -0.0008(17) 0.0090(18)
N2 0.045(2) 0.051(2) 0.048(2) 0.0055(17) -0.0008(18) 0.0083(18)
N3 0.050(2) 0.048(2) 0.047(2) 0.0075(18) 0.0051(18) 0.0097(19)
N4 0.048(2) 0.052(2) 0.054(3) 0.0038(19) 0.006(2) 0.0074(19)
N5 0.037(2) 0.047(2) 0.049(2) 0.0062(17) 0.0018(17) 0.0084(17)
C2 0.045(3) 0.048(3) 0.051(3) 0.004(2) -0.004(2) 0.010(2)
C3 0.073(4) 0.054(3) 0.061(3) -0.006(2) 0.004(3) 0.015(3)
C4 0.077(4) 0.043(3) 0.072(4) 0.007(3) -0.006(3) 0.006(3)
C5 0.073(4) 0.049(3) 0.063(3) 0.011(3) 0.003(3) 0.001(3)
C6 0.057(3) 0.045(3) 0.056(3) 0.010(2) 0.007(2) 0.005(2)
C7 0.038(2) 0.051(3) 0.042(2) 0.007(2) -0.0007(19) 0.008(2)
C8 0.046(3) 0.056(3) 0.047(3) 0.004(2) 0.001(2) 0.010(2)
C9 0.080(4) 0.064(3) 0.055(3) 0.000(3) 0.016(3) 0.009(3)
C10 0.076(4) 0.095(5) 0.045(3) 0.008(3) 0.015(3) 0.009(3)
C11 0.050(3) 0.067(3) 0.054(3) 0.017(3) 0.003(2) 0.003(2)
C12 0.043(3) 0.054(3) 0.055(3) 0.009(2) 0.001(2) 0.010(2)
C13 0.088(5) 0.104(5) 0.081(4) 0.037(4) 0.028(4) 0.008(4)
C14 0.048(3) 0.053(3) 0.061(3) 0.015(2) 0.005(2) 0.010(2)
C15 0.042(3) 0.093(4) 0.079(4) 0.025(3) -0.017(3) 0.005(3)
C16 0.058(3) 0.047(3) 0.052(3) 0.008(2) -0.003(2) 0.006(2)
C17 0.094(5) 0.044(3) 0.086(4) 0.001(3) -0.015(4) -0.002(3)
C18 0.044(3) 0.060(3) 0.050(3) 0.002(2) 0.002(2) 0.004(2)
C19 0.071(4) 0.104(5) 0.049(3) 0.013(3) 0.006(3) 0.001(4)
C20 0.048(3) 0.058(3) 0.064(3) 0.013(2) 0.007(3) 0.008(2)
C21 0.053(3) 0.102(5) 0.115(6) 0.019(4) -0.015(4) 0.025(4)

loop_
_atom_type_symbol
_atom_type_description
_atom_type_scat_dispersion_real
_atom_type_scat_dispersion_imag
_atom_type_scat_source
C C 0.0033 0.0016 'International Tables Vol C Tables 4.2.6.8 and 6.1.1.4'
H H 0.0000 0.0000 'International Tables Vol C Tables 4.2.6.8 and 6.1.1.4'
N N 0.0061 0.0033 'International Tables Vol C Tables 4.2.6.8 and 6.1.1.4'
O O 0.0106 0.0060 'International Tables Vol C Tables 4.2.6.8 and 6.1.1.4'
F F 0.0171 0.0103 'International Tables Vol C Tables 4.2.6.8 and 6.1.1.4'
P P 0.1023 0.0942 'International Tables Vol C Tables 4.2.6.8 and 6.1.1.4'
Ru Ru -1.2594 0.8363 'International Tables Vol C Tables 4.2.6.8 and 6.1.1.4'

loop_
_geom_angle_atom_site_label_1
_geom_angle_atom_site_label_2
_geom_angle_atom_site_label_3
_geom_angle
_geom_angle_site_symmetry_1
_geom_angle_site_symmetry_3
_geom_angle_publ_flag
N5 Ru1 N2 177.84(15) . . ?
N5 Ru1 C7 91.01(17) . . ?
N2 Ru1 C7 90.94(17) . . ?
N5 Ru1 N3 90.78(15) . . ?
N2 Ru1 N3 88.10(16) . . ?
C7 Ru1 N3 95.64(17) . . ?
N5 Ru1 N1 92.49(15) . . ?
N2 Ru1 N1 88.77(15) . . ?
C7 Ru1 N1 79.97(17) . . ?
N3 Ru1 N1 174.57(14) . . ?
N5 Ru1 N4 90.66(16) . . ?
N2 Ru1 N4 87.49(16) . . ?
C7 Ru1 N4 173.94(16) . . ?
N3 Ru1 N4 90.15(15) . . ?
N1 Ru1 N4 94.15(15) . . ?
F2 P1 F4 86.0(4) . . ?
F2 P1 F3 95.3(4) . . ?
F4 P1 F3 178.3(4) . . ?
F2 P1 F5B 102.6(5) . . ?
F4 P1 F5B 73.3(5) . . ?
F3 P1 F5B 107.5(5) . . ?
F2 P1 F5A 76.1(5) . . ?
F4 P1 F5A 105.0(6) . . ?
F3 P1 F5A 76.4(5) . . ?
F5B P1 F5A 43.4(5) . . ?
F2 P1 F1 177.3(4) . . ?
F4 P1 F1 95.7(4) . . ?
F3 P1 F1 83.0(3) . . ?
F5B P1 F1 79.9(5) . . ?
F5A P1 F1 105.4(6) . . ?
F2 P1 F6B 105.3(6) . . ?
F4 P1 F6B 74.6(5) . . ?
F3 P1 F6B 104.0(5) . . ?
F5B P1 F6B 135.3(6) . . ?
F5A P1 F6B 178.5(7) . . ?
F1 P1 F6B 73.2(5) . . ?
F2 P1 F6A 79.6(5) . . ?
F4 P1 F6A 101.4(5) . . ?
F3 P1 F6A 77.8(5) . . ?
F5B P1 F6A 173.9(6) . . ?
F5A P1 F6A 142.4(6) . . ?
F1 P1 F6A 98.0(5) . . ?
F6B P1 F6A 38.9(5) . . ?
C6 N1 C2 119.4(4) . . ?
C6 N1 Ru1 125.7(3) . . ?
C2 N1 Ru1 114.8(3) . . ?
C14 N2 Ru1 175.0(4) . . ?
C16 N3 Ru1 177.3(4) . . ?
C18 N4 Ru1 175.6(4) . . ?
C20 N5 Ru1 177.7(4) . . ?
N1 C2 C3 119.6(5) . . ?
N1 C2 C8 114.9(4) . . ?
C3 C2 C8 125.5(5) . . ?
C4 C3 C2 118.9(5) . . ?
C5 C4 C3 120.4(5) . . ?
C4 C5 C6 119.8(5) . . ?
N1 C6 C5 121.9(5) . . ?
C8 C7 C12 117.0(4) . . ?
C8 C7 Ru1 114.0(3) . . ?
C12 C7 Ru1 129.0(4) . . ?
C9 C8 C7 121.1(5) . . ?
C9 C8 C2 123.5(5) . . ?
C7 C8 C2 115.3(4) . . ?
C8 C9 C10 120.7(5) . . ?
C9 C10 C11 120.9(5) . . ?
C10 C11 C12 118.5(5) . . ?
C10 C11 C13 120.7(6) . . ?
C12 C11 C13 120.8(6) . . ?
C11 C12 C7 121.8(5) . . ?
N2 C14 C15 179.3(6) . . ?
N3 C16 C17 179.2(6) . . ?
N4 C18 C19 178.2(6) . . ?
N5 C20 C21 178.5(7) . . ?
C22A O1 C22A 180.000(15) . 2_677 ?
C22A O1 C22 45.2(10) . . ?
C22A O1 C22 134.8(10) 2_677 . ?
C22A O1 C22 134.8(10) . 2_677 ?
C22A O1 C22 45.2(10) 2_677 2_677 ?
C22 O1 C22 180.000(12) . 2_677 ?
O1 C22 C23 130(3) . . ?
O1 C22A C23A 164(3) . . ?

loop_
_geom_bond_atom_site_label_1
_geom_bond_atom_site_label_2
_geom_bond_distance
_geom_bond_site_symmetry_2
_geom_bond_publ_flag
Ru1 N5 2.009(4) . ?
Ru1 N2 2.021(4) . ?
Ru1 C7 2.024(5) . ?
Ru1 N3 2.034(4) . ?
Ru1 N1 2.062(4) . ?
Ru1 N4 2.162(4) . ?
P1 F2 1.523(5) . ?
P1 F4 1.533(5) . ?
P1 F3 1.537(5) . ?
P1 F5B 1.554(10) . ?
P1 F5A 1.555(12) . ?
P1 F1 1.557(5) . ?
P1 F6B 1.568(12) . ?
P1 F6A 1.607(10) . ?
N1 C6 1.339(6) . ?
N1 C2 1.353(6) . ?
N2 C14 1.125(6) . ?
N3 C16 1.126(6) . ?
N4 C18 1.133(6) . ?
N5 C20 1.116(6) . ?
C2 C3 1.411(7) . ?
C2 C8 1.457(7) . ?
C3 C4 1.381(8) . ?
C4 C5 1.320(8) . ?
C5 C6 1.384(7) . ?
C7 C8 1.401(7) . ?
C7 C12 1.415(7) . ?
C8 C9 1.369(7) . ?
C9 C10 1.379(8) . ?
C10 C11 1.380(8) . ?
C11 C12 1.393(7) . ?
C11 C13 1.500(8) . ?
C14 C15 1.458(7) . ?
C16 C17 1.449(7) . ?
C18 C19 1.450(8) . ?
C20 C21 1.461(8) . ?
O1 C22A 1.404(9) . ?
O1 C22A 1.404(9) 2_677 ?
O1 C22 1.481(9) . ?
O1 C22 1.481(9) 2_677 ?
C22 C23 1.511(10) . ?
C22A C23A 1.556(10) . ?
